data_7047967
loop_
_publ_author_name
'Garc\'ia-L\'opez, V\'ictor'
'Palacios-Corella, Mario'
'Abherv\'e, Alexandre'
'Pellicer-Carre\~no, Isaac'
'Desplanches, C\'edric'
'Clemente-Le\'on, Miguel'
'Coronado, Eugenio'

_publ_section_title
;
 Spin-crossover compounds based on iron(ii) complexes of
 2,6-bis(pyrazol-1-yl)pyridine (bpp) functionalized with carboxylic acid
 and ethyl carboxylic acid.
;
_journal_issue 47
_journal_name_full 'Dalton transactions (Cambridge, England : 2003)'
_journal_page_first 16958
_journal_page_last 16968
_journal_paper_doi 10.1039/c8dt03511c
_journal_volume 47
_journal_year 2018
_chemical_formula_sum 'C27 H24 As2 F12 Fe N10 O5'
_chemical_formula_weight 1002.25
_space_group_crystal_system tetragonal
_space_group_IT_number 110
_space_group_name_Hall 'I 4bw -2c'
_space_group_name_H-M_alt 'I 41 c d'
_symmetry_space_group_name_Hall 'I 4bw -2c'
_symmetry_space_group_name_H-M 'I 41 c d'
_atom_sites_solution_hydrogens geom
_audit_creation_method SHELXL-2013
_audit_update_record
;
2018-10-01 deposited with the CCDC.
2018-11-06 downloaded from the CCDC.
;
_cell_angle_alpha 90
_cell_angle_beta 90
_cell_angle_gamma 90
_cell_formula_units_Z 8
_cell_length_a 23.4197(9)
_cell_length_b 23.4197(9)
_cell_length_c 14.6422(8)
_cell_measurement_reflns_used 4045
_cell_measurement_temperature 300(2)
_cell_measurement_theta_max 18.4380
_cell_measurement_theta_min 3.8180
_cell_volume 8031.0(6)
_computing_cell_refinement 'CrysAlisPro 1.171.38.46 (Rigaku OD, 2015)'
_computing_data_collection 'CrysAlisPro 1.171.38.46 (Rigaku OD, 2015)'
_computing_data_reduction 'CrysAlisPro 1.171.38.46 (Rigaku OD, 2015)'
_computing_molecular_graphics 'WinGX (L. J. Farrugia, 2012)'
_computing_publication_material 'WinGX (L. J. Farrugia, 2012)'
_computing_structure_refinement 'SHELXL-2013 (Sheldrick, 2013)'
_computing_structure_solution 'SIR97 (A. Altomare et al., 1999)'
_diffrn_ambient_temperature 300.00(10)
_diffrn_detector_area_resol_mean 16.0267
_diffrn_measured_fraction_theta_full 0.997
_diffrn_measured_fraction_theta_max 0.965
_diffrn_measurement_device_type 'SuperNova, Single source at offset), Sapphire3'
_diffrn_radiation_monochromator mirror
_diffrn_radiation_source 'SuperNova (Mo) X-ray Source'
_diffrn_radiation_type 'Mo K\a'
_diffrn_radiation_wavelength 0.7107
_diffrn_reflns_av_R_equivalents 0.0905
_diffrn_reflns_av_unetI/netI 0.0842
_diffrn_reflns_Laue_measured_fraction_full 0.997
_diffrn_reflns_Laue_measured_fraction_max 0.965
_diffrn_reflns_limit_h_max 30
_diffrn_reflns_limit_h_min -30
_diffrn_reflns_limit_k_max 26
_diffrn_reflns_limit_k_min -30
_diffrn_reflns_limit_l_max 19
_diffrn_reflns_limit_l_min -18
_diffrn_reflns_number 21855
_diffrn_reflns_point_group_measured_fraction_full 0.998
_diffrn_reflns_point_group_measured_fraction_max 0.938
_diffrn_reflns_theta_full 25.242
_diffrn_reflns_theta_max 27.540
_diffrn_reflns_theta_min 3.282
_exptl_absorpt_coefficient_mu 2.115
_exptl_absorpt_correction_T_max 1.00000
_exptl_absorpt_correction_T_min 0.44802
_exptl_absorpt_correction_type multi-scan
_exptl_absorpt_process_details
;
CrysAlisPro, Agilent Technologies,
Version 1.171.36.24 (release 03-12-2012 CrysAlis171 .NET)
(compiled Dec  3 2012,18:21:49)
Empirical absorption correction using spherical harmonics,
 implemented in SCALE3 ABSPACK scaling algorithm.
;
_exptl_crystal_colour orange
_exptl_crystal_density_diffrn 1.65
_exptl_crystal_description needle
_exptl_crystal_F_000 3968
_exptl_crystal_size_max 0.290
_exptl_crystal_size_mid 0.050
_exptl_crystal_size_min 0.040
_refine_diff_density_max 0.262
_refine_diff_density_min -0.318
_refine_diff_density_rms 0.059
_refine_ls_abs_structure_details
;
 Flack x determined using 781 quotients [(I+)-(I-)]/[(I+)+(I-)]
 (Parsons and Flack (2004), Acta Cryst. A60, s61).
;
_refine_ls_abs_structure_Flack -0.02(2)
_refine_ls_extinction_method none
_refine_ls_goodness_of_fit_ref 0.962
_refine_ls_hydrogen_treatment constr
_refine_ls_matrix_type full
_refine_ls_number_parameters 330
_refine_ls_number_reflns 4345
_refine_ls_number_restraints 1
_refine_ls_restrained_S_all 0.962
_refine_ls_R_factor_all 0.1390
_refine_ls_R_factor_gt 0.0609
_refine_ls_shift/su_max 0.000
_refine_ls_shift/su_mean 0.000
_refine_ls_structure_factor_coef Fsqd
_refine_ls_weighting_details 'w=1/[\s^2^(Fo^2^)+(0.0920P)^2^] where P=(Fo^2^+2Fc^2^)/3'
_refine_ls_weighting_scheme calc
_refine_ls_wR_factor_gt 0.1421
_refine_ls_wR_factor_ref 0.1845
_reflns_Friedel_coverage 0.868
_reflns_Friedel_fraction_full 0.999
_reflns_Friedel_fraction_max 0.909
_reflns_number_gt 2221
_reflns_number_total 4345
_reflns_threshold_expression 'I > 2\s(I)'
_cod_data_source_file c8dt03511c2.cif
_cod_data_source_block shelx_CCDC6
_cod_depositor_comments 'Adding full bibliography for 7047960--7047970.cif.'
_cod_original_cell_volume 8031.0(8)
_cod_database_code 7047967
_shelx_space_group_comment
;
The symmetry employed for this shelxl refinement is uniquely defined
by the following loop, which should always be used as a source of
symmetry information in preference to the above space-group names.
They are only intended as comments.
;
_shelx_estimated_absorpt_t_min 0.579
_shelx_estimated_absorpt_t_max 0.920
_shelxl_version_number 2013-4

loop_
_space_group_symop_operation_xyz
'x, y, z'
'-x, y, z+1/2'
'-x+1/2, -y+1/2, z+1/2'
'x+1/2, -y+1/2, z'
'-y, -x+1/2, z+3/4'
'y+1/2, -x, z+3/4'
'-y, x+1/2, z+1/4'
'y+1/2, x, z+1/4'
'x+1/2, y+1/2, z+1/2'
'-x+1/2, y+1/2, z+1'
'-x+1, -y+1, z+1'
'x+1, -y+1, z+1/2'
'-y+1/2, -x+1, z+5/4'
'y+1, -x+1/2, z+5/4'
'-y+1/2, x+1, z+3/4'
'y+1, x+1/2, z+3/4'

loop_
_atom_site_label
_atom_site_type_symbol
_atom_site_fract_x
_atom_site_fract_y
_atom_site_fract_z
_atom_site_U_iso_or_equiv
_atom_site_adp_type
_atom_site_occupancy
_atom_site_site_symmetry_order
_atom_site_calc_flag
_atom_site_refinement_flags_posn
_atom_site_refinement_flags_adp
_atom_site_refinement_flags_occupancy
_atom_site_disorder_assembly
_atom_site_disorder_group
C1 C 0.9541(6) 0.9078(6) 0.0364(10) 0.085(4) Uani 1 1 d . . . . .
H1 H 0.9845 0.8824 0.0337 0.102 Uiso 1 1 calc R U . . .
C2 C 0.9013(7) 0.8987(6) -0.0070(11) 0.099(5) Uani 1 1 d . . . . .
H2 H 0.8906 0.8673 -0.0421 0.119 Uiso 1 1 calc R U . . .
C3 C 0.8701(6) 0.9440(6) 0.0125(10) 0.083(4) Uani 1 1 d . . . . .
H3 H 0.8330 0.9507 -0.0075 0.100 Uiso 1 1 calc R U . . .
C4 C 0.8884(5) 1.0296(5) 0.1146(8) 0.062(3) Uani 1 1 d . . . . .
C5 C 0.8390(5) 1.0593(5) 0.1093(8) 0.066(3) Uani 1 1 d . . . . .
H5 H 0.8099 1.0482 0.0700 0.080 Uiso 1 1 calc R U . . .
C6 C 0.8334(4) 1.1070(5) 0.1644(9) 0.068(3) Uani 1 1 d . . . . .
C7 C 0.8774(5) 1.1247(5) 0.2185(9) 0.070(3) Uani 1 1 d . . . . .
H7 H 0.8743 1.1577 0.2536 0.085 Uiso 1 1 calc R U . . .
C8 C 0.9268(4) 1.0923(5) 0.2196(8) 0.058(3) Uani 1 1 d . . . . .
C9 C 0.9936(6) 1.1437(6) 0.3269(11) 0.086(4) Uani 1 1 d . . . . .
H9 H 0.9734 1.1767 0.3412 0.103 Uiso 1 1 calc R U . . .
C10 C 1.0454(6) 1.1284(7) 0.3583(11) 0.099(5) Uani 1 1 d . . . . .
H10 H 1.0677 1.1496 0.3984 0.119 Uiso 1 1 calc R U . . .
C11 C 1.0600(5) 1.0763(7) 0.3215(11) 0.085(4) Uani 1 1 d . . . . .
H11 H 1.0934 1.0562 0.3335 0.102 Uiso 1 1 calc R U . . .
C12 C 0.7773(6) 1.1374(7) 0.1632(13) 0.100(5) Uani 1 1 d . . . . .
C13 C 0.6340(16) 0.3151(15) 0.184(3) 0.154(15) Uani 0.5 1 d . . P . .
H13A H 0.5996 0.2930 0.1892 0.230 Uiso 0.5 1 calc R U P . .
H13B H 0.6372 0.3294 0.1225 0.230 Uiso 0.5 1 calc R U P . .
H13C H 0.6327 0.3465 0.2258 0.230 Uiso 0.5 1 calc R U P . .
C14 C 0.6820(16) 0.280(2) 0.204(2) 0.106(12) Uani 0.5 1 d . . P . .
C15 C 0.739(3) 0.306(2) 0.190(5) 0.22(3) Uani 0.5 1 d . . P . .
H15A H 0.7677 0.2783 0.2041 0.324 Uiso 0.5 1 calc R U P . .
H15B H 0.7426 0.3384 0.2288 0.324 Uiso 0.5 1 calc R U P . .
H15C H 0.7424 0.3174 0.1272 0.324 Uiso 0.5 1 calc R U P . .
As As 0.46994(9) 0.23809(7) 0.06778(12) 0.0940(6) Uani 1 1 d . . . . .
F1 F 0.424(2) 0.1973(15) 0.131(2) 0.134(14) Uani 0.5 1 d . . P A 1
F2 F 0.4458(19) 0.205(2) -0.026(3) 0.18(2) Uani 0.5 1 d . . P A 1
F3 F 0.4986(18) 0.1776(15) 0.080(4) 0.146(18) Uani 0.5 1 d . . P A 1
F4 F 0.522(2) 0.2723(13) 0.011(4) 0.24(3) Uani 0.5 1 d . . P A 1
F5 F 0.418(3) 0.288(2) 0.054(5) 0.21(3) Uani 0.5 1 d . . P A 1
F6 F 0.485(2) 0.263(2) 0.163(2) 0.20(2) Uani 0.5 1 d . . P A 1
F7 F 0.497(2) 0.2523(14) 0.183(3) 0.151(18) Uani 0.5 1 d . . P A 2
F8 F 0.444(2) 0.3030(17) 0.066(3) 0.120(12) Uani 0.5 1 d . . P A 2
F9 F 0.5293(13) 0.2663(14) 0.027(2) 0.138(15) Uani 0.5 1 d . . P A 2
F10 F 0.454(2) 0.228(2) -0.041(2) 0.142(18) Uani 0.5 1 d . . P A 2
F11 F 0.5199(17) 0.1801(17) 0.070(2) 0.108(12) Uani 0.5 1 d . . P A 2
F12 F 0.4090(16) 0.209(2) 0.098(3) 0.142(13) Uani 0.5 1 d . . P A 2
Fe Fe 1.0000 1.0000 0.1725(2) 0.0536(5) Uani 1 2 d S T P . .
N1 N 0.9554(4) 0.9563(4) 0.0812(7) 0.066(3) Uani 1 1 d . . . . .
N2 N 0.9015(4) 0.9796(4) 0.0671(7) 0.068(2) Uani 1 1 d . . . . .
N3 N 0.9316(3) 1.0449(3) 0.1685(7) 0.053(2) Uani 1 1 d . . . . .
N4 N 0.9769(4) 1.1009(4) 0.2699(7) 0.064(2) Uani 1 1 d . . . . .
N5 N 1.0184(4) 1.0594(4) 0.2659(7) 0.065(2) Uani 1 1 d . . . . .
O1 O 0.7776(5) 1.1803(6) 0.2173(12) 0.162(6) Uani 1 1 d . . . . .
H1A H 0.7464 1.1962 0.2157 0.242 Uiso 1 1 calc R U . . .
O2 O 0.7379(5) 1.1233(5) 0.1185(9) 0.118(4) Uani 1 1 d . . . . .
O3 O 0.6799(9) 0.2330(11) 0.218(2) 0.131(10) Uani 0.5 1 d . . P . .

loop_
_atom_site_aniso_label
_atom_site_aniso_U_11
_atom_site_aniso_U_22
_atom_site_aniso_U_33
_atom_site_aniso_U_23
_atom_site_aniso_U_13
_atom_site_aniso_U_12
C1 0.087(10) 0.069(8) 0.101(10) -0.026(7) -0.010(8) 0.015(7)
C2 0.095(11) 0.083(10) 0.120(12) -0.045(9) -0.012(10) 0.005(9)
C3 0.073(9) 0.093(10) 0.084(9) -0.009(8) -0.009(8) 0.004(8)
C4 0.055(7) 0.061(7) 0.069(7) -0.005(6) -0.001(6) 0.005(6)
C5 0.055(7) 0.079(8) 0.065(7) -0.001(6) -0.014(6) 0.012(6)
C6 0.047(6) 0.075(7) 0.082(7) 0.002(7) -0.001(6) 0.018(6)
C7 0.071(8) 0.057(7) 0.084(7) -0.008(6) 0.007(7) 0.016(6)
C8 0.046(6) 0.068(7) 0.061(6) 0.006(6) 0.005(5) 0.002(5)
C9 0.078(9) 0.085(9) 0.095(9) -0.025(8) 0.019(8) -0.009(8)
C10 0.069(9) 0.120(13) 0.109(12) -0.039(10) -0.006(8) -0.012(9)
C11 0.059(7) 0.108(11) 0.088(9) -0.014(9) -0.016(7) -0.002(7)
C12 0.075(10) 0.096(11) 0.129(13) -0.029(11) -0.008(10) 0.034(8)
C13 0.15(3) 0.12(3) 0.19(4) -0.03(3) -0.05(3) 0.07(3)
C14 0.10(2) 0.11(3) 0.11(2) -0.03(2) -0.002(19) 0.06(2)
C15 0.29(7) 0.09(3) 0.27(8) 0.01(4) 0.03(6) 0.06(4)
As 0.1310(15) 0.0601(8) 0.0909(10) 0.0006(8) 0.0064(11) -0.0036(8)
F1 0.20(4) 0.109(19) 0.09(2) 0.033(16) 0.01(2) -0.014(19)
F2 0.13(2) 0.20(4) 0.20(4) -0.08(3) -0.07(3) 0.00(3)
F3 0.12(3) 0.065(15) 0.26(4) 0.01(2) -0.02(3) -0.005(17)
F4 0.26(5) 0.080(18) 0.39(7) 0.11(3) 0.13(5) -0.03(2)
F5 0.24(6) 0.15(4) 0.23(4) 0.03(4) 0.03(4) 0.11(4)
F6 0.22(3) 0.28(5) 0.09(2) -0.10(3) -0.04(2) 0.05(3)
F7 0.24(4) 0.100(16) 0.11(2) 0.042(18) -0.08(2) -0.05(2)
F8 0.17(3) 0.071(12) 0.123(18) 0.007(13) 0.04(2) 0.014(16)
F9 0.100(18) 0.18(3) 0.14(2) -0.08(2) 0.026(15) -0.036(17)
F10 0.22(4) 0.16(3) 0.051(11) -0.008(15) 0.006(16) 0.08(3)
F11 0.11(2) 0.12(2) 0.086(13) 0.020(15) 0.030(15) 0.055(19)
F12 0.102(17) 0.20(3) 0.13(3) 0.07(2) -0.005(17) -0.025(18)
Fe 0.0453(11) 0.0572(12) 0.0582(10) 0.000 0.000 0.0117(10)
N1 0.067(7) 0.064(6) 0.067(6) -0.006(5) -0.003(5) 0.013(5)
N2 0.066(6) 0.075(6) 0.065(6) -0.012(6) -0.011(6) 0.008(5)
N3 0.053(5) 0.055(5) 0.052(4) -0.001(5) -0.001(5) 0.008(4)
N4 0.057(6) 0.061(6) 0.076(6) -0.015(5) 0.001(5) 0.006(5)
N5 0.046(5) 0.073(6) 0.076(6) -0.002(5) -0.004(5) 0.006(5)
O1 0.088(7) 0.149(11) 0.247(17) -0.091(12) -0.042(9) 0.061(8)
O2 0.073(6) 0.140(10) 0.141(9) -0.022(8) -0.024(7) 0.042(7)
O3 0.066(12) 0.083(14) 0.25(3) -0.020(16) 0.009(15) 0.047(12)

loop_
_atom_type_symbol
_atom_type_description
_atom_type_scat_dispersion_real
_atom_type_scat_dispersion_imag
_atom_type_scat_source
C C 0.0033 0.0016 'International Tables Vol C Tables 4.2.6.8 and 6.1.1.4'
H H 0.0000 0.0000 'International Tables Vol C Tables 4.2.6.8 and 6.1.1.4'
As As 0.0499 2.0058 'International Tables Vol C Tables 4.2.6.8 and 6.1.1.4'
F F 0.0171 0.0103 'International Tables Vol C Tables 4.2.6.8 and 6.1.1.4'
Fe Fe 0.3463 0.8444 'International Tables Vol C Tables 4.2.6.8 and 6.1.1.4'
N N 0.0061 0.0033 'International Tables Vol C Tables 4.2.6.8 and 6.1.1.4'
O O 0.0106 0.0060 'International Tables Vol C Tables 4.2.6.8 and 6.1.1.4'

loop_
_geom_angle_atom_site_label_1
_geom_angle_atom_site_label_2
_geom_angle_atom_site_label_3
_geom_angle
_geom_angle_site_symmetry_1
_geom_angle_site_symmetry_3
N1 C1 C2 112.3(12) . .
C3 C2 C1 105.4(12) . .
C2 C3 N2 108.6(12) . .
N3 C4 C5 122.9(11) . .
N3 C4 N2 110.9(9) . .
C5 C4 N2 126.2(11) . .
C4 C5 C6 117.6(11) . .
C7 C6 C5 120.8(9) . .
C7 C6 C12 121.8(12) . .
C5 C6 C12 117.4(12) . .
C6 C7 C8 118.1(11) . .
N3 C8 C7 121.2(10) . .
N3 C8 N4 110.0(9) . .
C7 C8 N4 128.9(11) . .
C10 C9 N4 105.7(12) . .
C9 C10 C11 109.1(13) . .
N5 C11 C10 108.7(12) . .
O2 C12 O1 124.6(13) . .
O2 C12 C6 124.2(15) . .
O1 C12 C6 111.2(14) . .
O3 C14 C13 125(4) . .
O3 C14 C15 118(3) . .
C13 C14 C15 116(4) . .
F6 As F3 98(3) . .
F12 As F8 94(2) . .
F12 As F9 174.3(17) . .
F8 As F9 86.1(18) . .
F12 As F10 90(2) . .
F8 As F10 92(2) . .
F9 As F10 84(2) . .
F6 As F2 171(3) . .
F3 As F2 80(3) . .
F6 As F4 95(3) . .
F3 As F4 100(2) . .
F2 As F4 94(3) . .
F6 As F5 90(3) . .
F3 As F5 160(2) . .
F2 As F5 89(3) . .
F4 As F5 97(2) . .
F6 As F1 83(2) . .
F3 As F1 73(2) . .
F2 As F1 88(2) . .
F4 As F1 172(2) . .
F5 As F1 90(2) . .
F12 As F11 104.2(19) . .
F8 As F11 161(2) . .
F9 As F11 76.2(18) . .
F10 As F11 93.3(18) . .
F12 As F7 97.5(19) . .
F8 As F7 89(2) . .
F9 As F7 88.1(17) . .
F10 As F7 172(2) . .
F11 As F7 83.8(19) . .
N3 Fe N3 176.5(6) . 11_664
N3 Fe N1 97.8(4) . 11_664
N3 Fe N1 79.8(4) 11_664 11_664
N3 Fe N1 79.8(4) . .
N3 Fe N1 97.8(4) 11_664 .
N1 Fe N1 95.2(6) 11_664 .
N3 Fe N5 102.9(4) . 11_664
N3 Fe N5 79.6(4) 11_664 11_664
N1 Fe N5 159.3(4) 11_664 11_664
N1 Fe N5 89.3(4) . 11_664
N3 Fe N5 79.6(4) . .
N3 Fe N5 102.9(4) 11_664 .
N1 Fe N5 89.3(4) 11_664 .
N1 Fe N5 159.3(4) . .
N5 Fe N5 93.5(6) 11_664 .
C1 N1 N2 104.2(10) . .
C1 N1 Fe 142.9(9) . .
N2 N1 Fe 112.0(7) . .
C3 N2 N1 109.6(10) . .
C3 N2 C4 133.2(11) . .
N1 N2 C4 117.0(9) . .
C4 N3 C8 119.3(9) . .
C4 N3 Fe 120.3(7) . .
C8 N3 Fe 120.4(7) . .
C9 N4 N5 110.2(10) . .
C9 N4 C8 131.9(11) . .
N5 N4 C8 117.9(9) . .
C11 N5 N4 106.3(10) . .
C11 N5 Fe 141.6(9) . .
N4 N5 Fe 111.7(7) . .

loop_
_geom_bond_atom_site_label_1
_geom_bond_atom_site_label_2
_geom_bond_distance
_geom_bond_site_symmetry_2
C1 N1 1.311(15) .
C1 C2 1.406(18) .
C2 C3 1.321(17) .
C3 N2 1.369(16) .
C4 N3 1.332(14) .
C4 C5 1.353(14) .
C4 N2 1.395(14) .
C5 C6 1.385(15) .
C6 C7 1.364(16) .
C6 C12 1.494(16) .
C7 C8 1.384(15) .
C8 N3 1.343(14) .
C8 N4 1.401(14) .
C9 C10 1.35(2) .
C9 N4 1.363(16) .
C10 C11 1.378(19) .
C11 N5 1.330(16) .
C12 O2 1.179(17) .
C12 O1 1.279(18) .
C13 C14 1.42(4) .
C14 O3 1.12(5) .
C14 C15 1.47(6) .
As F6 1.55(4) .
As F3 1.58(4) .
As F12 1.64(4) .
As F8 1.64(5) .
As F9 1.65(3) .
As F10 1.65(3) .
As F2 1.68(4) .
As F4 1.68(3) .
As F5 1.70(6) .
As F1 1.71(4) .
As F11 1.79(4) .
As F7 1.83(4) .
Fe N3 1.917(8) .
Fe N3 1.917(8) 11_664
Fe N1 1.982(10) 11_664
Fe N1 1.982(10) .
Fe N5 1.997(10) 11_664
Fe N5 1.997(10) .
N1 N2 1.391(12) .
N4 N5 1.376(12) .
